data_4114533
loop_
_publ_author_name
'Jeremy M. Smith'
'Rene J. Lachicotte'
'Patrick L. Holland'

_publ_section_title
;
 NN Bond Cleavage by a Low-Coordinate Iron(II) Hydride Complex
;
_journal_name_full 'Journal of the American Chemical Society'
_journal_page_first 15752
_journal_page_last 15753
_journal_paper_doi 10.1021/ja038152s
_journal_volume 125
_journal_year 2003
_chemical_formula_sum 'C35 H54 Fe N2'
_chemical_formula_weight 558.65
_chemical_name_systematic
; 
 ? 
;
_space_group_IT_number 15
_symmetry_cell_setting monoclinic
_symmetry_space_group_name_Hall '-C 2yc'
_symmetry_space_group_name_H-M 'C 1 2/c 1'
_atom_sites_solution_hydrogens geom
_atom_sites_solution_primary direct
_atom_sites_solution_secondary difmap
_audit_creation_method SHELXL-97
_cell_angle_alpha 90.00
_cell_angle_beta 111.584(2)
_cell_angle_gamma 90.00
_cell_formula_units_Z 8
_cell_length_a 24.130(2)
_cell_length_b 12.2104(11)
_cell_length_c 26.171(3)
_cell_measurement_temperature 193(2)
_cell_volume 7170.2(12)
_computing_cell_refinement 'Bruker SMART'
_computing_data_collection 'Bruker SMART'
_computing_data_reduction 'Bruker SHELXTL'
_computing_molecular_graphics 'Bruker SHELXTL'
_computing_publication_material 'Bruker SHELXTL'
_computing_structure_refinement 'SHELXL-97 (Sheldrick, 1997)'
_computing_structure_solution 'SHELXS-97 (Sheldrick, 1990)'
_diffrn_ambient_temperature 293(2)
_diffrn_measured_fraction_theta_full 0.996
_diffrn_measured_fraction_theta_max 0.996
_diffrn_measurement_device_type 'CCD area detector'
_diffrn_measurement_method 'phi and omega scans'
_diffrn_radiation_monochromator graphite
_diffrn_radiation_source 'fine-focus sealed tube'
_diffrn_radiation_type MoK\a
_diffrn_radiation_wavelength 0.71073
_diffrn_reflns_av_R_equivalents 0.0499
_diffrn_reflns_av_sigmaI/netI 0.0486
_diffrn_reflns_limit_h_max 26
_diffrn_reflns_limit_h_min -17
_diffrn_reflns_limit_k_max 13
_diffrn_reflns_limit_k_min -13
_diffrn_reflns_limit_l_max 28
_diffrn_reflns_limit_l_min -28
_diffrn_reflns_number 15766
_diffrn_reflns_theta_full 23.26
_diffrn_reflns_theta_max 23.26
_diffrn_reflns_theta_min 1.67
_exptl_absorpt_coefficient_mu 0.442
_exptl_absorpt_correction_T_max 0.928
_exptl_absorpt_correction_T_min 0.659
_exptl_absorpt_correction_type 'empirical; SADABS'
_exptl_crystal_colour Red
_exptl_crystal_density_diffrn 1.035
_exptl_crystal_density_meas ?
_exptl_crystal_description Plate
_exptl_crystal_F_000 2432
_exptl_crystal_size_max 0.10
_exptl_crystal_size_mid 0.16
_exptl_crystal_size_min 0.20
_refine_diff_density_max 0.570
_refine_diff_density_min -1.017
_refine_diff_density_rms 0.076
_refine_ls_extinction_method none
_refine_ls_goodness_of_fit_ref 1.426
_refine_ls_hydrogen_treatment mixed
_refine_ls_matrix_type full
_refine_ls_number_parameters 361
_refine_ls_number_reflns 5131
_refine_ls_number_restraints 0
_refine_ls_restrained_S_all 1.426
_refine_ls_R_factor_all 0.1386
_refine_ls_R_factor_gt 0.1219
_refine_ls_shift/su_max 0.002
_refine_ls_shift/su_mean 0.000
_refine_ls_structure_factor_coef Fsqd
_refine_ls_weighting_details 'calc w=1/[\s^2^(Fo^2^)+(0.0309P)^2^+63.5901P] where P=(Fo^2^+2Fc^2^)/3'
_refine_ls_weighting_scheme calc
_refine_ls_wR_factor_gt 0.2192
_refine_ls_wR_factor_ref 0.2251
_reflns_number_gt 4622
_reflns_number_total 5131
_reflns_threshold_expression >2sigma(I)
_cod_data_source_file ja038152ssi20030827_085523_1.cif
_cod_data_source_block '[LFeH]2'
_cod_depositor_comments
;
The following automatic conversions were performed:

'_exptl_crystal_density_meas' value 'na' was changed to '?' - the
value is perceived as not measured.

Automatic conversion script
Id: cif_fix_values 3008 2015-01-20 13:52:24Z robertas 
;
_cod_database_code 4114533

loop_
_symmetry_equiv_pos_as_xyz
'x, y, z'
'-x, y, -z+1/2'
'x+1/2, y+1/2, z'
'-x+1/2, y+1/2, -z+1/2'
'-x, -y, -z'
'x, -y, z-1/2'
'-x+1/2, -y+1/2, -z'
'x+1/2, -y+1/2, z-1/2'

loop_
_atom_site_label
_atom_site_type_symbol
_atom_site_fract_x
_atom_site_fract_y
_atom_site_fract_z
_atom_site_U_iso_or_equiv
_atom_site_adp_type
_atom_site_occupancy
_atom_site_symmetry_multiplicity
_atom_site_calc_flag
_atom_site_refinement_flags
Fe1 Fe 0.05536(4) 0.94568(8) 0.28490(4) 0.0296(3) Uani 1 1 d .
H1 H 0.015(3) 0.938(6) 0.236(3) 0.07(3) Uiso 1 1 d .
N1 N 0.1277(2) 0.8664(4) 0.2820(2) 0.0315(14) Uani 1 1 d .
N2 N 0.1007(2) 1.0408(5) 0.3482(2) 0.0348(14) Uani 1 1 d .
C11 C 0.2428(3) 0.8531(7) 0.3098(4) 0.058(2) Uani 1 1 d .
C21 C 0.1820(3) 0.9080(6) 0.3054(3) 0.0393(19) Uani 1 1 d .
C31 C 0.1902(3) 1.0110(6) 0.3326(3) 0.043(2) Uani 1 1 d .
H31A H 0.2260 1.0444 0.3358 0.051 Uiso 1 1 calc R
C41 C 0.1571(3) 1.0729(6) 0.3553(3) 0.0391(18) Uani 1 1 d .
C51 C 0.1899(3) 1.1775(7) 0.3856(3) 0.047(2) Uani 1 1 d .
C61 C 0.2741(5) 0.9273(9) 0.2814(6) 0.121(6) Uani 1 1 d .
H61A H 0.3078 0.8894 0.2786 0.182 Uiso 1 1 calc R
H61B H 0.2874 0.9929 0.3026 0.182 Uiso 1 1 calc R
H61C H 0.2468 0.9459 0.2453 0.182 Uiso 1 1 calc R
C71 C 0.2802(4) 0.8405(11) 0.3710(5) 0.115(5) Uani 1 1 d .
H71A H 0.3174 0.8063 0.3754 0.173 Uiso 1 1 calc R
H71B H 0.2590 0.7959 0.3880 0.173 Uiso 1 1 calc R
H71C H 0.2874 0.9114 0.3881 0.173 Uiso 1 1 calc R
C81 C 0.2415(4) 0.7394(7) 0.2846(4) 0.063(3) Uani 1 1 d .
H81A H 0.2814 0.7163 0.2908 0.095 Uiso 1 1 calc R
H81B H 0.2189 0.7424 0.2458 0.095 Uiso 1 1 calc R
H81C H 0.2233 0.6882 0.3015 0.095 Uiso 1 1 calc R
C91 C 0.2573(4) 1.1597(8) 0.4169(4) 0.075(3) Uani 1 1 d .
H91A H 0.2767 1.1508 0.3910 0.112 Uiso 1 1 calc R
H91B H 0.2634 1.0952 0.4392 0.112 Uiso 1 1 calc R
H91C H 0.2738 1.2220 0.4398 0.112 Uiso 1 1 calc R
C101 C 0.1831(4) 1.2610(7) 0.3396(4) 0.059(2) Uani 1 1 d .
H10A H 0.1986 1.2303 0.3138 0.088 Uiso 1 1 calc R
H10B H 0.2046 1.3265 0.3552 0.088 Uiso 1 1 calc R
H10C H 0.1416 1.2782 0.3210 0.088 Uiso 1 1 calc R
C111 C 0.1666(4) 1.2332(8) 0.4265(4) 0.070(3) Uani 1 1 d .
H11A H 0.1250 1.2498 0.4084 0.105 Uiso 1 1 calc R
H11B H 0.1883 1.2997 0.4398 0.105 Uiso 1 1 calc R
H11C H 0.1718 1.1848 0.4569 0.105 Uiso 1 1 calc R
C12 C 0.1159(3) 0.7643(6) 0.2519(3) 0.042(2) Uani 1 1 d .
C22 C 0.1100(3) 0.6672(6) 0.2779(4) 0.047(2) Uani 1 1 d .
C32 C 0.0992(4) 0.5709(7) 0.2471(5) 0.074(3) Uani 1 1 d .
H32A H 0.0960 0.5052 0.2638 0.089 Uiso 1 1 calc R
C42 C 0.0932(4) 0.5704(10) 0.1931(6) 0.084(4) Uani 1 1 d .
H42A H 0.0866 0.5048 0.1737 0.101 Uiso 1 1 calc R
C52 C 0.0969(4) 0.6655(9) 0.1681(4) 0.068(3) Uani 1 1 d .
H52A H 0.0920 0.6640 0.1311 0.082 Uiso 1 1 calc R
C62 C 0.1078(3) 0.7651(7) 0.1954(4) 0.051(2) Uani 1 1 d .
C72 C 0.1143(3) 0.6661(7) 0.3373(4) 0.060(3) Uani 1 1 d .
H72A H 0.1288 0.7379 0.3534 0.072 Uiso 1 1 calc R
C82 C 0.0521(4) 0.6486(9) 0.3394(5) 0.082(3) Uani 1 1 d .
H82A H 0.0246 0.6999 0.3154 0.123 Uiso 1 1 calc R
H82B H 0.0539 0.6595 0.3763 0.123 Uiso 1 1 calc R
H82C H 0.0389 0.5753 0.3278 0.123 Uiso 1 1 calc R
C92 C 0.1574(5) 0.5794(9) 0.3719(5) 0.099(4) Uani 1 1 d .
H92A H 0.1962 0.5917 0.3707 0.148 Uiso 1 1 calc R
H92B H 0.1435 0.5080 0.3574 0.148 Uiso 1 1 calc R
H92C H 0.1596 0.5839 0.4092 0.148 Uiso 1 1 calc R
C102 C 0.1088(4) 0.8694(9) 0.1649(4) 0.063(3) Uani 1 1 d .
H10D H 0.1183 0.9301 0.1912 0.076 Uiso 1 1 calc R
C112 C 0.1558(5) 0.8679(12) 0.1371(5) 0.117(5) Uani 1 1 d .
H11D H 0.1951 0.8644 0.1648 0.175 Uiso 1 1 calc R
H11E H 0.1521 0.9333 0.1157 0.175 Uiso 1 1 calc R
H11F H 0.1493 0.8051 0.1135 0.175 Uiso 1 1 calc R
C122 C 0.0475(5) 0.8913(10) 0.1206(4) 0.092(4) Uani 1 1 d .
H12A H 0.0184 0.8978 0.1374 0.138 Uiso 1 1 calc R
H12B H 0.0368 0.8317 0.0949 0.138 Uiso 1 1 calc R
H12C H 0.0488 0.9580 0.1017 0.138 Uiso 1 1 calc R
C13 C 0.0754(3) 1.0718(6) 0.3887(3) 0.0355(18) Uani 1 1 d .
C23 C 0.0289(4) 1.1448(6) 0.3779(3) 0.0422(19) Uani 1 1 d .
C33 C 0.0072(4) 1.1692(8) 0.4192(3) 0.062(3) Uani 1 1 d .
H33A H -0.0236 1.2197 0.4122 0.075 Uiso 1 1 calc R
C43 C 0.0304(5) 1.1202(9) 0.4700(4) 0.072(3) Uani 1 1 d .
H43A H 0.0163 1.1397 0.4974 0.086 Uiso 1 1 calc R
C53 C 0.0735(4) 1.0439(10) 0.4802(3) 0.070(3) Uani 1 1 d .
H53A H 0.0875 1.0088 0.5141 0.084 Uiso 1 1 calc R
C63 C 0.0978(4) 1.0161(6) 0.4403(3) 0.043(2) Uani 1 1 d .
C73 C 0.0011(4) 1.2032(8) 0.3230(3) 0.055(2) Uani 1 1 d .
H73A H 0.0201 1.1755 0.2983 0.066 Uiso 1 1 calc R
C83 C -0.0651(4) 1.1797(11) 0.2970(4) 0.089(4) Uani 1 1 d .
H83A H -0.0719 1.1027 0.2991 0.134 Uiso 1 1 calc R
H83B H -0.0796 1.2019 0.2591 0.134 Uiso 1 1 calc R
H83C H -0.0858 1.2196 0.3161 0.134 Uiso 1 1 calc R
C93 C 0.0118(6) 1.3277(9) 0.3293(5) 0.100(4) Uani 1 1 d .
H93A H 0.0537 1.3418 0.3468 0.150 Uiso 1 1 calc R
H93B H -0.0088 1.3574 0.3514 0.150 Uiso 1 1 calc R
H93C H -0.0030 1.3616 0.2937 0.150 Uiso 1 1 calc R
C103 C 0.1436(4) 0.9232(8) 0.4527(4) 0.066(3) Uani 1 1 d .
H10E H 0.1542 0.9131 0.4202 0.079 Uiso 1 1 calc R
C113 C 0.2013(5) 0.9498(11) 0.5021(5) 0.124(5) Uani 1 1 d .
H11G H 0.2273 0.8874 0.5103 0.187 Uiso 1 1 calc R
H11H H 0.1915 0.9675 0.5335 0.187 Uiso 1 1 calc R
H11I H 0.2210 1.0111 0.4931 0.187 Uiso 1 1 calc R
C123 C 0.1190(5) 0.8151(9) 0.4643(5) 0.106(4) Uani 1 1 d .
H12D H 0.0894 0.7879 0.4310 0.159 Uiso 1 1 calc R
H12E H 0.1014 0.8264 0.4913 0.159 Uiso 1 1 calc R
H12F H 0.1508 0.7628 0.4779 0.159 Uiso 1 1 calc R

loop_
_atom_site_aniso_label
_atom_site_aniso_U_11
_atom_site_aniso_U_22
_atom_site_aniso_U_33
_atom_site_aniso_U_23
_atom_site_aniso_U_13
_atom_site_aniso_U_12
Fe1 0.0268(5) 0.0321(5) 0.0322(6) -0.0041(5) 0.0136(4) -0.0018(5)
N1 0.028(3) 0.031(3) 0.035(3) -0.001(3) 0.011(3) -0.005(3)
N2 0.032(3) 0.037(3) 0.031(3) -0.008(3) 0.007(3) -0.005(3)
C11 0.028(4) 0.059(6) 0.090(7) -0.019(5) 0.026(5) -0.008(4)
C21 0.040(5) 0.039(4) 0.046(5) 0.000(4) 0.024(4) -0.008(4)
C31 0.033(4) 0.045(5) 0.052(5) -0.014(4) 0.018(4) -0.014(4)
C41 0.039(4) 0.037(5) 0.037(4) 0.003(4) 0.008(4) -0.003(4)
C51 0.046(5) 0.051(5) 0.050(5) -0.017(4) 0.023(4) -0.014(4)
C61 0.080(8) 0.081(8) 0.256(17) -0.031(10) 0.124(10) -0.021(7)
C71 0.052(6) 0.132(11) 0.111(9) -0.063(9) -0.029(6) 0.039(7)
C81 0.029(4) 0.069(6) 0.086(7) -0.001(5) 0.014(5) 0.024(4)
C91 0.061(6) 0.065(7) 0.084(7) -0.026(6) 0.009(5) -0.018(5)
C101 0.071(6) 0.042(5) 0.068(6) -0.014(5) 0.030(5) -0.020(5)
C111 0.085(7) 0.064(6) 0.070(6) -0.032(5) 0.038(6) -0.042(6)
C12 0.026(4) 0.039(5) 0.057(5) -0.020(4) 0.010(4) 0.005(3)
C22 0.024(4) 0.039(5) 0.067(6) -0.006(4) 0.003(4) -0.003(4)
C32 0.038(5) 0.035(5) 0.130(10) -0.020(6) 0.007(6) 0.000(4)
C42 0.037(5) 0.079(9) 0.120(10) -0.058(8) 0.008(6) -0.001(6)
C52 0.046(6) 0.076(7) 0.080(7) -0.036(6) 0.021(5) 0.008(5)
C62 0.022(4) 0.062(6) 0.065(6) -0.018(5) 0.010(4) 0.018(4)
C72 0.034(5) 0.034(5) 0.096(7) 0.017(5) 0.006(5) -0.005(4)
C82 0.058(6) 0.077(7) 0.106(9) 0.014(6) 0.024(6) 0.002(6)
C92 0.065(7) 0.075(8) 0.141(11) 0.046(7) 0.020(7) 0.018(6)
C102 0.055(6) 0.086(7) 0.053(5) -0.008(5) 0.025(5) 0.022(5)
C112 0.091(9) 0.179(14) 0.105(9) 0.032(10) 0.066(8) 0.042(9)
C122 0.085(8) 0.131(10) 0.061(6) -0.009(7) 0.028(6) 0.044(7)
C13 0.041(4) 0.043(5) 0.025(4) -0.003(3) 0.016(3) -0.011(4)
C23 0.053(5) 0.048(5) 0.034(4) -0.006(4) 0.027(4) -0.003(4)
C33 0.067(6) 0.086(7) 0.044(5) -0.009(5) 0.032(5) 0.013(5)
C43 0.075(7) 0.109(9) 0.040(5) -0.009(6) 0.031(5) 0.002(7)
C53 0.075(7) 0.100(8) 0.035(5) -0.005(5) 0.020(5) -0.016(7)
C63 0.051(5) 0.041(5) 0.035(4) 0.000(4) 0.014(4) -0.009(4)
C73 0.061(6) 0.075(7) 0.034(5) 0.005(4) 0.023(4) 0.026(5)
C83 0.067(7) 0.148(11) 0.057(6) 0.019(7) 0.028(6) 0.031(7)
C93 0.152(12) 0.065(7) 0.096(9) 0.029(6) 0.061(8) 0.051(8)
C103 0.068(6) 0.077(7) 0.045(5) 0.019(5) 0.012(5) 0.014(5)
C113 0.075(8) 0.113(10) 0.140(11) 0.054(10) -0.014(8) -0.002(8)
C123 0.100(9) 0.077(8) 0.123(10) 0.022(8) 0.020(8) 0.005(7)

loop_
_atom_type_symbol
_atom_type_description
_atom_type_scat_dispersion_real
_atom_type_scat_dispersion_imag
_atom_type_scat_source
C C 0.0033 0.0016 'International Tables Vol C Tables 4.2.6.8 and 6.1.1.4'
H H 0.0000 0.0000 'International Tables Vol C Tables 4.2.6.8 and 6.1.1.4'
N N 0.0061 0.0033 'International Tables Vol C Tables 4.2.6.8 and 6.1.1.4'
Fe Fe 0.3463 0.8444 'International Tables Vol C Tables 4.2.6.8 and 6.1.1.4'

loop_
_geom_angle_atom_site_label_1
_geom_angle_atom_site_label_2
_geom_angle_atom_site_label_3
_geom_angle
_geom_angle_site_symmetry_3
N2 Fe1 N1 95.3(2) .
N2 Fe1 Fe1 133.41(17) 2
N1 Fe1 Fe1 130.22(16) 2
C21 N1 C12 123.0(6) .
C21 N1 Fe1 121.3(5) .
C12 N1 Fe1 115.7(4) .
C41 N2 C13 119.5(6) .
C41 N2 Fe1 119.8(5) .
C13 N2 Fe1 120.6(4) .
C81 C11 C71 105.7(8) .
C81 C11 C61 105.2(8) .
C71 C11 C61 111.1(9) .
C81 C11 C21 118.9(7) .
C71 C11 C21 107.0(7) .
C61 C11 C21 108.9(8) .
N1 C21 C31 120.0(7) .
N1 C21 C11 127.2(7) .
C31 C21 C11 112.7(7) .
C41 C31 C21 134.7(7) .
N2 C41 C31 119.4(7) .
N2 C41 C51 126.9(7) .
C31 C41 C51 113.6(6) .
C101 C51 C111 106.9(7) .
C101 C51 C91 107.3(7) .
C111 C51 C91 106.1(7) .
C101 C51 C41 104.8(6) .
C111 C51 C41 117.9(6) .
C91 C51 C41 113.2(7) .
C22 C12 C62 120.8(7) .
C22 C12 N1 120.1(7) .
C62 C12 N1 119.1(7) .
C32 C22 C12 117.7(9) .
C32 C22 C72 120.7(9) .
C12 C22 C72 121.6(7) .
C42 C32 C22 121.8(10) .
C52 C42 C32 119.8(10) .
C42 C52 C62 122.5(10) .
C52 C62 C12 117.3(9) .
C52 C62 C102 120.3(9) .
C12 C62 C102 122.3(7) .
C22 C72 C92 112.8(9) .
C22 C72 C82 109.8(7) .
C92 C72 C82 110.2(8) .
C62 C102 C122 110.5(9) .
C62 C102 C112 113.1(8) .
C122 C102 C112 108.4(8) .
C23 C13 C63 119.9(7) .
C23 C13 N2 123.1(6) .
C63 C13 N2 116.8(7) .
C13 C23 C33 119.2(7) .
C13 C23 C73 122.8(6) .
C33 C23 C73 118.0(7) .
C43 C33 C23 121.3(9) .
C53 C43 C33 120.2(9) .
C43 C53 C63 121.3(9) .
C53 C63 C13 117.9(8) .
C53 C63 C103 119.0(8) .
C13 C63 C103 123.0(7) .
C83 C73 C23 111.3(8) .
C83 C73 C93 110.0(9) .
C23 C73 C93 111.3(8) .
C123 C103 C63 112.3(8) .
C123 C103 C113 108.2(8) .
C63 C103 C113 112.2(9) .

loop_
_geom_bond_atom_site_label_1
_geom_bond_atom_site_label_2
_geom_bond_distance
_geom_bond_site_symmetry_2
Fe1 N2 1.990(5) .
Fe1 N1 2.022(6) .
Fe1 Fe1 2.6236(19) 2
N1 C21 1.328(9) .
N1 C12 1.445(9) .
N2 C41 1.361(9) .
N2 C13 1.456(9) .
C11 C81 1.532(12) .
C11 C71 1.531(14) .
C11 C61 1.535(14) .
C11 C21 1.577(11) .
C21 C31 1.422(10) .
C31 C41 1.383(10) .
C41 C51 1.558(10) .
C51 C101 1.539(11) .
C51 C111 1.541(11) .
C51 C91 1.544(12) .
C12 C22 1.400(11) .
C12 C62 1.420(11) .
C22 C32 1.395(12) .
C22 C72 1.521(12) .
C32 C42 1.366(15) .
C42 C52 1.354(15) .
C52 C62 1.385(12) .
C62 C102 1.508(13) .
C72 C92 1.526(12) .
C72 C82 1.536(12) .
C102 C122 1.530(12) .
C102 C112 1.558(12) .
C13 C23 1.378(10) .
C13 C63 1.428(10) .
C23 C33 1.396(10) .
C23 C73 1.520(11) .
C33 C43 1.375(12) .
C43 C53 1.347(13) .
C53 C63 1.413(12) .
C63 C103 1.534(12) .
C73 C83 1.515(13) .
C73 C93 1.542(14) .
C103 C123 1.523(14) .
C103 C113 1.546(14) .
